data_4304477
loop_
_publ_author_name
'Li-Cheng Song'
'Chang-Gong Li'
'Jie Gao'
'Bang-Shao Yin'
'Xiang Luo'
'Xiao-Guang Zhang'
'Hai-Lin Bao'
'Qing-Mei Hu'

_publ_section_title
;
Synthesis, Structure, and Electrocatalysis of Diiron C-Functionalized
Propanedithiolate (PDT) Complexes Related to the Active Site of
[FeFe]-Hydrogenases
;
_journal_name_full 'Inorganic Chemistry'
_journal_page_first 4545
_journal_page_last 4553
_journal_paper_doi 10.1021/ic701982z
_journal_volume 47
_journal_year 2008
_chemical_formula_moiety 'C14 H8 Fe2 O9 S2'
_chemical_formula_sum 'C14 H8 Fe2 O9 S2'
_chemical_formula_weight 496.02
_chemical_name_systematic
; 
 ? 
;
_space_group_IT_number 2
_symmetry_cell_setting triclinic
_symmetry_space_group_name_Hall '-P 1'
_symmetry_space_group_name_H-M 'P -1'
_atom_sites_solution_hydrogens geom
_atom_sites_solution_primary direct
_atom_sites_solution_secondary difmap
_audit_creation_method SHELXL-97
_cell_angle_alpha 78.677(8)
_cell_angle_beta 79.185(10)
_cell_angle_gamma 76.766(10)
_cell_formula_units_Z 2
_cell_length_a 8.7846(16)
_cell_length_b 9.121(2)
_cell_length_c 11.778(3)
_cell_measurement_reflns_used 2980
_cell_measurement_temperature 113(2)
_cell_measurement_theta_max 27.8
_cell_measurement_theta_min 1.8
_cell_volume 890.6(3)
_computing_cell_refinement 'CrystalClear (Rigaku/MSC Inc., 2005)'
_computing_data_collection 'CrystalClear (Rigaku/MSC Inc., 2005)'
_computing_data_reduction 'CrystalClear (Rigaku/MSC Inc., 2005)'
_computing_publication_material 'CrystalStructure 3.7.0'
_computing_structure_refinement 'SHELXL-97 (Sheldrick, 1997)'
_computing_structure_solution SHELXS97
_diffrn_ambient_temperature 113(2)
_diffrn_detector_area_resol_mean 7.31
_diffrn_measured_fraction_theta_full 0.982
_diffrn_measured_fraction_theta_max 0.982
_diffrn_measurement_device_type 'Rigaku Saturn'
_diffrn_measurement_method \w
_diffrn_radiation_monochromator confocal
_diffrn_radiation_source 'rotating anode'
_diffrn_radiation_type MoK\a
_diffrn_radiation_wavelength 0.71070
_diffrn_reflns_av_R_equivalents 0.0276
_diffrn_reflns_av_sigmaI/netI 0.0458
_diffrn_reflns_limit_h_max 9
_diffrn_reflns_limit_h_min -11
_diffrn_reflns_limit_k_max 11
_diffrn_reflns_limit_k_min -11
_diffrn_reflns_limit_l_max 15
_diffrn_reflns_limit_l_min -15
_diffrn_reflns_number 8309
_diffrn_reflns_theta_full 27.85
_diffrn_reflns_theta_max 27.85
_diffrn_reflns_theta_min 1.78
_exptl_absorpt_coefficient_mu 1.909
_exptl_absorpt_correction_T_max 0.8320
_exptl_absorpt_correction_T_min 0.6572
_exptl_absorpt_correction_type multi-scan
_exptl_absorpt_process_details 'Jacobson, R. (1998) Private communication'
_exptl_crystal_colour orange
_exptl_crystal_density_diffrn 1.850
_exptl_crystal_density_method 'not measured'
_exptl_crystal_description block
_exptl_crystal_F_000 496
_exptl_crystal_size_max 0.24
_exptl_crystal_size_mid 0.20
_exptl_crystal_size_min 0.10
_refine_diff_density_max 0.437
_refine_diff_density_min -0.406
_refine_diff_density_rms 0.074
_refine_ls_extinction_coef 0.0050(10)
_refine_ls_extinction_expression Fc^*^=kFc[1+0.001xFc^2^\l^3^/sin(2\q)]^-1/4^
_refine_ls_extinction_method SHELXL
_refine_ls_goodness_of_fit_ref 0.964
_refine_ls_hydrogen_treatment constr
_refine_ls_matrix_type full
_refine_ls_number_parameters 246
_refine_ls_number_reflns 4155
_refine_ls_number_restraints 0
_refine_ls_restrained_S_all 0.964
_refine_ls_R_factor_all 0.0324
_refine_ls_R_factor_gt 0.0250
_refine_ls_shift/su_max 0.002
_refine_ls_shift/su_mean 0.000
_refine_ls_structure_factor_coef Fsqd
_refine_ls_weighting_details 'calc w=1/[\s^2^(Fo^2^)+(0.0309P)^2^+0.0000P] where P=(Fo^2^+2Fc^2^)/3'
_refine_ls_weighting_scheme calc
_refine_ls_wR_factor_gt 0.0616
_refine_ls_wR_factor_ref 0.0632
_reflns_number_gt 3166
_reflns_number_total 4155
_reflns_threshold_expression >2sigma(I)
_cod_data_source_file ic701982z-file003.cif
_cod_data_source_block shelxl
_cod_original_cell_volume 890.7(3)
_cod_database_code 4304477

loop_
_symmetry_equiv_pos_as_xyz
'x, y, z'
'-x, -y, -z'

loop_
_atom_site_label
_atom_site_type_symbol
_atom_site_fract_x
_atom_site_fract_y
_atom_site_fract_z
_atom_site_U_iso_or_equiv
_atom_site_adp_type
_atom_site_occupancy
_atom_site_symmetry_multiplicity
_atom_site_calc_flag
_atom_site_refinement_flags
_atom_site_disorder_assembly
_atom_site_disorder_group
Fe1 Fe 1.00492(3) 0.15576(3) 0.71698(2) 0.01373(8) Uani 1 1 d . . .
Fe2 Fe 0.79995(3) 0.31227(3) 0.84764(2) 0.01377(8) Uani 1 1 d . . .
S1 S 0.86845(5) 0.05602(5) 0.88504(4) 0.01388(11) Uani 1 1 d . . .
S2 S 0.76453(6) 0.27784(5) 0.67081(4) 0.01507(11) Uani 1 1 d . . .
O1 O 1.11652(17) -0.10207(16) 0.58507(12) 0.0248(3) Uani 1 1 d . . .
O2 O 1.13154(17) 0.38716(16) 0.53615(13) 0.0280(4) Uani 1 1 d . . .
O3 O 1.26919(17) 0.11931(19) 0.84693(13) 0.0317(4) Uani 1 1 d . . .
O4 O 0.46917(17) 0.35010(17) 0.96418(13) 0.0285(4) Uani 1 1 d . . .
O5 O 0.84028(18) 0.62430(15) 0.74378(13) 0.0293(4) Uani 1 1 d . . .
O6 O 0.97253(18) 0.32873(16) 1.03444(12) 0.0276(3) Uani 1 1 d . . .
O7 O 0.56534(15) -0.10027(15) 0.73913(11) 0.0197(3) Uani 1 1 d . . .
O8 O 0.64493(17) -0.12288(16) 0.54750(12) 0.0244(3) Uani 1 1 d . . .
O9 O 0.45922(16) -0.34104(15) 0.57793(11) 0.0219(3) Uani 1 1 d . . .
C1 C 1.0731(2) -0.0026(2) 0.63588(16) 0.0175(4) Uani 1 1 d . . .
C2 C 1.0840(2) 0.2958(2) 0.60550(17) 0.0194(4) Uani 1 1 d . . .
C3 C 1.1672(2) 0.1294(2) 0.79571(16) 0.0200(4) Uani 1 1 d . . .
C4 C 0.5983(2) 0.3395(2) 0.91993(16) 0.0196(4) Uani 1 1 d . . .
C5 C 0.8212(2) 0.5042(2) 0.78371(16) 0.0196(4) Uani 1 1 d . . .
C6 C 0.9045(2) 0.3208(2) 0.96319(17) 0.0188(4) Uani 1 1 d . . .
C7 C 0.7138(2) -0.0327(2) 0.86029(16) 0.0184(4) Uani 1 1 d . . .
H7A H 0.7409 -0.1435 0.8893 0.022 Uiso 1 1 calc R . .
H7B H 0.6134 0.0088 0.9079 0.022 Uiso 1 1 calc R . .
C8 C 0.6863(2) -0.0111(2) 0.73546(17) 0.0184(4) Uani 1 1 d . . .
H8 H 0.7860 -0.0531 0.6856 0.022 Uiso 1 1 calc R . .
C9 C 0.6251(2) 0.1528(2) 0.68502(17) 0.0201(4) Uani 1 1 d . . .
H9A H 0.5270 0.1926 0.7357 0.024 Uiso 1 1 calc R . .
H9B H 0.5974 0.1559 0.6068 0.024 Uiso 1 1 calc R . .
C10 C 0.5668(2) -0.1563(2) 0.64104(17) 0.0187(4) Uani 1 1 d . . .
C11 C 0.4633(2) -0.2676(2) 0.66696(16) 0.0160(4) Uani 1 1 d . . .
C12 C 0.3703(2) -0.3175(2) 0.76460(17) 0.0219(4) Uani 1 1 d . . .
H12 H 0.3535 -0.2842 0.8383 0.026 Uiso 1 1 calc R . .
C13 C 0.3016(3) -0.4305(2) 0.73530(18) 0.0246(5) Uani 1 1 d . . .
H13 H 0.2297 -0.4869 0.7855 0.030 Uiso 1 1 calc R . .
C14 C 0.3590(2) -0.4407(2) 0.62320(18) 0.0253(5) Uani 1 1 d . . .
H14 H 0.3339 -0.5079 0.5805 0.030 Uiso 1 1 calc R . .

loop_
_atom_site_aniso_label
_atom_site_aniso_U_11
_atom_site_aniso_U_22
_atom_site_aniso_U_33
_atom_site_aniso_U_23
_atom_site_aniso_U_13
_atom_site_aniso_U_12
Fe1 0.01382(15) 0.01282(13) 0.01417(15) -0.00242(10) -0.00096(11) -0.00257(11)
Fe2 0.01532(15) 0.01183(13) 0.01426(15) -0.00310(10) -0.00210(11) -0.00215(11)
S1 0.0163(2) 0.0126(2) 0.0136(2) -0.00058(16) -0.00386(18) -0.00454(18)
S2 0.0163(2) 0.0145(2) 0.0152(2) -0.00136(17) -0.00329(18) -0.00465(19)
O1 0.0274(8) 0.0203(7) 0.0264(8) -0.0092(6) -0.0046(6) 0.0008(7)
O2 0.0256(9) 0.0220(7) 0.0333(9) 0.0047(6) 0.0000(7) -0.0097(7)
O3 0.0190(8) 0.0523(10) 0.0247(8) -0.0031(7) -0.0039(6) -0.0111(8)
O4 0.0206(8) 0.0331(8) 0.0302(8) -0.0077(7) 0.0021(7) -0.0045(7)
O5 0.0407(10) 0.0137(7) 0.0343(9) 0.0004(6) -0.0103(7) -0.0070(7)
O6 0.0342(9) 0.0258(8) 0.0275(8) -0.0086(6) -0.0143(7) -0.0043(7)
O7 0.0195(7) 0.0211(7) 0.0222(7) -0.0080(6) 0.0004(6) -0.0105(6)
O8 0.0254(8) 0.0256(8) 0.0209(7) -0.0045(6) 0.0035(6) -0.0075(7)
O9 0.0248(8) 0.0242(7) 0.0198(7) -0.0067(6) -0.0019(6) -0.0098(6)
C1 0.0144(10) 0.0187(9) 0.0185(10) -0.0008(8) -0.0031(8) -0.0028(8)
C2 0.0151(10) 0.0192(10) 0.0247(11) -0.0081(8) -0.0023(8) -0.0013(8)
C3 0.0171(11) 0.0241(10) 0.0166(10) -0.0033(8) 0.0039(8) -0.0051(9)
C4 0.0234(11) 0.0175(10) 0.0186(10) -0.0040(8) -0.0040(8) -0.0038(8)
C5 0.0201(11) 0.0202(10) 0.0197(10) -0.0075(8) -0.0046(8) -0.0012(8)
C6 0.0215(11) 0.0138(9) 0.0202(10) -0.0034(7) -0.0003(8) -0.0035(8)
C7 0.0190(10) 0.0179(9) 0.0211(10) -0.0014(8) -0.0063(8) -0.0081(8)
C8 0.0154(10) 0.0192(9) 0.0233(10) -0.0037(8) -0.0040(8) -0.0077(8)
C9 0.0183(10) 0.0213(10) 0.0226(10) -0.0026(8) -0.0041(8) -0.0073(9)
C10 0.0162(10) 0.0163(9) 0.0230(10) -0.0033(8) -0.0026(8) -0.0018(8)
C11 0.0168(10) 0.0155(9) 0.0167(9) -0.0031(7) -0.0062(8) -0.0017(8)
C12 0.0260(11) 0.0261(10) 0.0179(10) -0.0044(8) -0.0041(8) -0.0126(9)
C13 0.0282(12) 0.0262(11) 0.0244(11) -0.0021(8) -0.0045(9) -0.0165(10)
C14 0.0265(12) 0.0233(10) 0.0323(12) -0.0086(9) -0.0085(9) -0.0107(10)

loop_
_atom_type_symbol
_atom_type_description
_atom_type_scat_dispersion_real
_atom_type_scat_dispersion_imag
_atom_type_scat_source
C C 0.0033 0.0016 'International Tables Vol C Tables 4.2.6.8 and 6.1.1.4'
H H 0.0000 0.0000 'International Tables Vol C Tables 4.2.6.8 and 6.1.1.4'
O O 0.0106 0.0060 'International Tables Vol C Tables 4.2.6.8 and 6.1.1.4'
S S 0.1246 0.1234 'International Tables Vol C Tables 4.2.6.8 and 6.1.1.4'
Fe Fe 0.3463 0.8444 'International Tables Vol C Tables 4.2.6.8 and 6.1.1.4'

loop_
_geom_angle_atom_site_label_1
_geom_angle_atom_site_label_2
_geom_angle_atom_site_label_3
_geom_angle
_geom_angle_site_symmetry_1
_geom_angle_site_symmetry_3
_geom_angle_publ_flag
C3 Fe1 C2 91.62(9) . . ?
C3 Fe1 C1 99.92(9) . . ?
C2 Fe1 C1 96.49(8) . . ?
C3 Fe1 S1 87.50(6) . . ?
C2 Fe1 S1 159.53(6) . . ?
C1 Fe1 S1 103.81(6) . . ?
C3 Fe1 S2 152.46(7) . . ?
C2 Fe1 S2 86.41(7) . . ?
C1 Fe1 S2 107.60(7) . . ?
S1 Fe1 S2 85.00(2) . . ?
C3 Fe1 Fe2 98.09(6) . . ?
C2 Fe1 Fe2 103.89(6) . . ?
C1 Fe1 Fe2 152.28(6) . . ?
S1 Fe1 Fe2 56.112(19) . . ?
S2 Fe1 Fe2 56.097(19) . . ?
C4 Fe2 C6 101.64(9) . . ?
C4 Fe2 C5 102.47(9) . . ?
C6 Fe2 C5 89.49(9) . . ?
C4 Fe2 S1 100.08(6) . . ?
C6 Fe2 S1 88.57(6) . . ?
C5 Fe2 S1 157.29(6) . . ?
C4 Fe2 S2 99.97(7) . . ?
C6 Fe2 S2 158.25(6) . . ?
C5 Fe2 S2 88.25(6) . . ?
S1 Fe2 S2 85.25(2) . . ?
C4 Fe2 Fe1 144.75(6) . . ?
C6 Fe2 Fe1 103.18(6) . . ?
C5 Fe2 Fe1 102.39(6) . . ?
S1 Fe2 Fe1 56.232(17) . . ?
S2 Fe2 Fe1 56.380(19) . . ?
C7 S1 Fe2 111.09(7) . . ?
C7 S1 Fe1 112.75(6) . . ?
Fe2 S1 Fe1 67.656(18) . . ?
C9 S2 Fe2 111.21(7) . . ?
C9 S2 Fe1 114.10(7) . . ?
Fe2 S2 Fe1 67.523(19) . . ?
C10 O7 C8 116.51(14) . . ?
C11 O9 C14 105.85(14) . . ?
O1 C1 Fe1 179.71(18) . . ?
O2 C2 Fe1 178.36(18) . . ?
O3 C3 Fe1 176.91(19) . . ?
O4 C4 Fe2 176.45(17) . . ?
O5 C5 Fe2 177.53(19) . . ?
O6 C6 Fe2 178.32(17) . . ?
C8 C7 S1 115.76(12) . . ?
C8 C7 H7A 108.3 . . ?
S1 C7 H7A 108.3 . . ?
C8 C7 H7B 108.3 . . ?
S1 C7 H7B 108.3 . . ?
H7A C7 H7B 107.4 . . ?
O7 C8 C7 104.64(14) . . ?
O7 C8 C9 108.75(16) . . ?
C7 C8 C9 113.69(16) . . ?
O7 C8 H8 109.9 . . ?
C7 C8 H8 109.9 . . ?
C9 C8 H8 109.9 . . ?
C8 C9 S2 114.12(14) . . ?
C8 C9 H9A 108.7 . . ?
S2 C9 H9A 108.7 . . ?
C8 C9 H9B 108.7 . . ?
S2 C9 H9B 108.7 . . ?
H9A C9 H9B 107.6 . . ?
O8 C10 O7 125.13(17) . . ?
O8 C10 C11 125.48(18) . . ?
O7 C10 C11 109.36(15) . . ?
C12 C11 O9 110.73(15) . . ?
C12 C11 C10 132.85(18) . . ?
O9 C11 C10 116.40(16) . . ?
C11 C12 C13 106.32(17) . . ?
C11 C12 H12 126.8 . . ?
C13 C12 H12 126.8 . . ?
C14 C13 C12 106.16(17) . . ?
C14 C13 H13 126.9 . . ?
C12 C13 H13 126.9 . . ?
C13 C14 O9 110.93(17) . . ?
C13 C14 H14 124.5 . . ?
O9 C14 H14 124.5 . . ?

loop_
_geom_bond_atom_site_label_1
_geom_bond_atom_site_label_2
_geom_bond_distance
_geom_bond_site_symmetry_2
_geom_bond_publ_flag
Fe1 C3 1.789(2) . ?
Fe1 C2 1.8015(19) . ?
Fe1 C1 1.814(2) . ?
Fe1 S1 2.2549(6) . ?
Fe1 S2 2.2609(7) . ?
Fe1 Fe2 2.5088(5) . ?
Fe2 C4 1.800(2) . ?
Fe2 C6 1.802(2) . ?
Fe2 C5 1.802(2) . ?
Fe2 S1 2.2517(7) . ?
Fe2 S2 2.2535(7) . ?
S1 C7 1.8246(18) . ?
S2 C9 1.8207(18) . ?
O1 C1 1.138(2) . ?
O2 C2 1.140(2) . ?
O3 C3 1.148(2) . ?
O4 C4 1.147(2) . ?
O5 C5 1.141(2) . ?
O6 C6 1.139(2) . ?
O7 C10 1.349(2) . ?
O7 C8 1.469(2) . ?
O8 C10 1.207(2) . ?
O9 C11 1.360(2) . ?
O9 C14 1.373(2) . ?
C7 C8 1.502(3) . ?
C7 H7A 0.9900 . ?
C7 H7B 0.9900 . ?
C8 C9 1.510(3) . ?
C8 H8 1.0000 . ?
C9 H9A 0.9900 . ?
C9 H9B 0.9900 . ?
C10 C11 1.466(2) . ?
C11 C12 1.345(3) . ?
C12 C13 1.431(3) . ?
C12 H12 0.9500 . ?
C13 C14 1.335(3) . ?
C13 H13 0.9500 . ?
C14 H14 0.9500 . ?

loop_
_geom_torsion_atom_site_label_1
_geom_torsion_atom_site_label_2
_geom_torsion_atom_site_label_3
_geom_torsion_atom_site_label_4
_geom_torsion
_geom_torsion_site_symmetry_1
_geom_torsion_site_symmetry_2
_geom_torsion_site_symmetry_3
_geom_torsion_site_symmetry_4
_geom_torsion_publ_flag
C3 Fe1 Fe2 C4 -135.91(13) . . . . ?
C2 Fe1 Fe2 C4 130.39(13) . . . . ?
C1 Fe1 Fe2 C4 -5.77(18) . . . . ?
S1 Fe1 Fe2 C4 -54.46(11) . . . . ?
S2 Fe1 Fe2 C4 54.51(11) . . . . ?
C3 Fe1 Fe2 C6 -2.25(8) . . . . ?
C2 Fe1 Fe2 C6 -95.95(9) . . . . ?
C1 Fe1 Fe2 C6 127.88(15) . . . . ?
S1 Fe1 Fe2 C6 79.20(6) . . . . ?
S2 Fe1 Fe2 C6 -171.84(6) . . . . ?
C3 Fe1 Fe2 C5 90.16(9) . . . . ?
C2 Fe1 Fe2 C5 -3.54(9) . . . . ?
C1 Fe1 Fe2 C5 -139.70(15) . . . . ?
S1 Fe1 Fe2 C5 171.61(7) . . . . ?
S2 Fe1 Fe2 C5 -79.42(7) . . . . ?
C3 Fe1 Fe2 S1 -81.45(6) . . . . ?
C2 Fe1 Fe2 S1 -175.15(7) . . . . ?
C1 Fe1 Fe2 S1 48.68(13) . . . . ?
S2 Fe1 Fe2 S1 108.96(2) . . . . ?
C3 Fe1 Fe2 S2 169.58(6) . . . . ?
C2 Fe1 Fe2 S2 75.89(7) . . . . ?
C1 Fe1 Fe2 S2 -60.28(13) . . . . ?
S1 Fe1 Fe2 S2 -108.96(2) . . . . ?
C4 Fe2 S1 C7 44.68(9) . . . . ?
C6 Fe2 S1 C7 146.25(9) . . . . ?
C5 Fe2 S1 C7 -128.49(18) . . . . ?
S2 Fe2 S1 C7 -54.62(7) . . . . ?
Fe1 Fe2 S1 C7 -106.83(7) . . . . ?
C4 Fe2 S1 Fe1 151.51(7) . . . . ?
C6 Fe2 S1 Fe1 -106.92(6) . . . . ?
C5 Fe2 S1 Fe1 -21.66(17) . . . . ?
S2 Fe2 S1 Fe1 52.21(2) . . . . ?
C3 Fe1 S1 C7 -154.07(10) . . . . ?
C2 Fe1 S1 C7 118.0(2) . . . . ?
C1 Fe1 S1 C7 -54.46(10) . . . . ?
S2 Fe1 S1 C7 52.46(7) . . . . ?
Fe2 Fe1 S1 C7 104.45(8) . . . . ?
C3 Fe1 S1 Fe2 101.48(7) . . . . ?
C2 Fe1 S1 Fe2 13.57(19) . . . . ?
C1 Fe1 S1 Fe2 -158.92(7) . . . . ?
S2 Fe1 S1 Fe2 -51.993(18) . . . . ?
C4 Fe2 S2 C9 -43.24(10) . . . . ?
C6 Fe2 S2 C9 130.17(17) . . . . ?
C5 Fe2 S2 C9 -145.59(10) . . . . ?
S1 Fe2 S2 C9 56.18(8) . . . . ?
Fe1 Fe2 S2 C9 108.27(8) . . . . ?
C4 Fe2 S2 Fe1 -151.50(6) . . . . ?
C6 Fe2 S2 Fe1 21.90(16) . . . . ?
C5 Fe2 S2 Fe1 106.14(7) . . . . ?
S1 Fe2 S2 Fe1 -52.082(18) . . . . ?
C3 Fe1 S2 C9 -126.89(14) . . . . ?
C2 Fe1 S2 C9 146.50(9) . . . . ?
C1 Fe1 S2 C9 50.82(9) . . . . ?
S1 Fe1 S2 C9 -52.11(7) . . . . ?
Fe2 Fe1 S2 C9 -104.11(7) . . . . ?
C3 Fe1 S2 Fe2 -22.77(13) . . . . ?
C2 Fe1 S2 Fe2 -109.39(6) . . . . ?
C1 Fe1 S2 Fe2 154.93(6) . . . . ?
S1 Fe1 S2 Fe2 52.01(2) . . . . ?
C3 Fe1 C1 O1 -20(36) . . . . ?
C2 Fe1 C1 O1 72(36) . . . . ?
S1 Fe1 C1 O1 -110(36) . . . . ?
S2 Fe1 C1 O1 161(100) . . . . ?
Fe2 Fe1 C1 O1 -150(100) . . . . ?
C3 Fe1 C2 O2 -102(7) . . . . ?
C1 Fe1 C2 O2 158(7) . . . . ?
S1 Fe1 C2 O2 -15(7) . . . . ?
S2 Fe1 C2 O2 51(7) . . . . ?
Fe2 Fe1 C2 O2 -3(7) . . . . ?
C2 Fe1 C3 O3 62(3) . . . . ?
C1 Fe1 C3 O3 159(3) . . . . ?
S1 Fe1 C3 O3 -97(3) . . . . ?
S2 Fe1 C3 O3 -23(3) . . . . ?
Fe2 Fe1 C3 O3 -42(3) . . . . ?
C6 Fe2 C4 O4 -127(3) . . . . ?
C5 Fe2 C4 O4 141(3) . . . . ?
S1 Fe2 C4 O4 -36(3) . . . . ?
S2 Fe2 C4 O4 51(3) . . . . ?
Fe1 Fe2 C4 O4 7(3) . . . . ?
C4 Fe2 C5 O5 148(4) . . . . ?
C6 Fe2 C5 O5 46(4) . . . . ?
S1 Fe2 C5 O5 -39(4) . . . . ?
S2 Fe2 C5 O5 -112(4) . . . . ?
Fe1 Fe2 C5 O5 -57(4) . . . . ?
C4 Fe2 C6 O6 -130(6) . . . . ?
C5 Fe2 C6 O6 -28(6) . . . . ?
S1 Fe2 C6 O6 130(6) . . . . ?
S2 Fe2 C6 O6 56(7) . . . . ?
Fe1 Fe2 C6 O6 75(6) . . . . ?
Fe2 S1 C7 C8 66.79(15) . . . . ?
Fe1 S1 C7 C8 -6.94(17) . . . . ?
C10 O7 C8 C7 -151.87(17) . . . . ?
C10 O7 C8 C9 86.31(19) . . . . ?
S1 C7 C8 O7 176.56(12) . . . . ?
S1 C7 C8 C9 -64.9(2) . . . . ?
O7 C8 C9 S2 -178.37(12) . . . . ?
C7 C8 C9 S2 65.50(19) . . . . ?
Fe2 S2 C9 C8 -68.94(15) . . . . ?
Fe1 S2 C9 C8 5.06(16) . . . . ?
C8 O7 C10 O8 -10.0(3) . . . . ?
C8 O7 C10 C11 167.97(15) . . . . ?
C14 O9 C11 C12 -0.1(2) . . . . ?
C14 O9 C11 C10 178.54(17) . . . . ?
O8 C10 C11 C12 179.8(2) . . . . ?
O7 C10 C11 C12 1.9(3) . . . . ?
O8 C10 C11 O9 1.6(3) . . . . ?
O7 C10 C11 O9 -176.38(16) . . . . ?
O9 C11 C12 C13 -0.2(2) . . . . ?
C10 C11 C12 C13 -178.5(2) . . . . ?
C11 C12 C13 C14 0.4(2) . . . . ?
C12 C13 C14 O9 -0.4(3) . . . . ?
C11 O9 C14 C13 0.3(2) . . . . ?
